data_7248576
loop_
_publ_author_name
'Siwawannapong, Kittipan'
'Diers, James R.'
'Magdaong, Nikki Cecil M.'
'Nalaoh, Phattananawee'
'Kirmaier, Christine'
'Lindsey, Jonathan S.'
'Holten, Dewey'
'Bocian, David F.'

_publ_section_title
;
 Extension of nature's NIR-I chromophore into the NIR-II region.
;
_journal_issue 19
_journal_name_full 'Physical chemistry chemical physics : PCCP'
_journal_page_first 14228
_journal_page_last 14243
_journal_paper_doi 10.1039/d4cp00779d
_journal_volume 26
_journal_year 2024
_chemical_formula_moiety 'C19 H17 Br N2 O4'
_chemical_formula_sum 'C19 H17 Br N2 O4'
_chemical_formula_weight 417.25
_space_group_crystal_system monoclinic
_space_group_IT_number 14
_space_group_name_Hall '-P 2ybc'
_space_group_name_H-M_alt 'P 1 21/c 1'
_atom_sites_solution_hydrogens geom
_atom_sites_solution_primary dual
_audit_creation_date 2023-10-18
_audit_creation_method
;
Olex2 1.5
(compiled 2023.08.24 svn.re1ec1418 for OlexSys, GUI svn.r6817)
;
_audit_update_record
;
2024-01-23 deposited with the CCDC.	2024-04-22 downloaded from the CCDC.
;
_cell_angle_alpha 90
_cell_angle_beta 93.804(5)
_cell_angle_gamma 90
_cell_formula_units_Z 4
_cell_length_a 12.445(3)
_cell_length_b 12.529(3)
_cell_length_c 11.461(2)
_cell_measurement_reflns_used 9898
_cell_measurement_temperature 100(2)
_cell_measurement_theta_max 26.73
_cell_measurement_theta_min 2.41
_cell_volume 1783.1(7)
_computing_cell_refinement 'SAINT V8.40B (?, 2016)'
_computing_data_reduction 'SAINT V8.40B (?, 2016)'
_computing_molecular_graphics 'Olex2 1.5 (Dolomanov et al., 2009)'
_computing_publication_material 'Olex2 1.5 (Dolomanov et al., 2009)'
_computing_structure_refinement 'XL  (Sheldrick, 2008)'
_computing_structure_solution 'SHELXT 2018/2 (Sheldrick, 2018)'
_diffrn_ambient_temperature 100.00
_diffrn_measured_fraction_theta_full 0.998
_diffrn_measured_fraction_theta_max 0.998
_diffrn_measurement_device_type 'Bruker D8 Venture'
_diffrn_measurement_method '\f and \w scans'
_diffrn_radiation_type MoK\a
_diffrn_radiation_wavelength 0.71073
_diffrn_reflns_av_R_equivalents 0.0535
_diffrn_reflns_av_unetI/netI 0.0285
_diffrn_reflns_Laue_measured_fraction_full 0.998
_diffrn_reflns_Laue_measured_fraction_max 0.998
_diffrn_reflns_limit_h_max 15
_diffrn_reflns_limit_h_min -15
_diffrn_reflns_limit_k_max 15
_diffrn_reflns_limit_k_min -15
_diffrn_reflns_limit_l_max 14
_diffrn_reflns_limit_l_min -13
_diffrn_reflns_number 29690
_diffrn_reflns_point_group_measured_fraction_full 0.998
_diffrn_reflns_point_group_measured_fraction_max 0.998
_diffrn_reflns_theta_full 25.242
_diffrn_reflns_theta_max 26.386
_diffrn_reflns_theta_min 2.309
_diffrn_source_current 1.4
_diffrn_source_power 0.07
_diffrn_source_voltage 50.0
_diffrn_standards_number 0
_exptl_absorpt_coefficient_mu 2.333
_exptl_absorpt_correction_T_max 0.7454
_exptl_absorpt_correction_T_min 0.5934
_exptl_absorpt_correction_type multi-scan
_exptl_absorpt_process_details
;
SADABS-2016/2 (Bruker,2016/2) was used for absorption correction.
wR2(int) was 0.1573 before and 0.0731 after correction.
The Ratio of minimum to maximum transmission is 0.7961.
The \l/2 correction factor is Not present.
;
_exptl_crystal_colour 'clear light colourless'
_exptl_crystal_colour_lustre clear
_exptl_crystal_colour_modifier light
_exptl_crystal_colour_primary colourless
_exptl_crystal_density_diffrn 1.554
_exptl_crystal_description prism
_exptl_crystal_F_000 848
_exptl_crystal_size_max 0.602
_exptl_crystal_size_mid 0.103
_exptl_crystal_size_min 0.066
_refine_diff_density_max 1.244
_refine_diff_density_min -0.408
_refine_diff_density_rms 0.073
_refine_ls_extinction_method none
_refine_ls_goodness_of_fit_ref 1.032
_refine_ls_hydrogen_treatment constr
_refine_ls_matrix_type full
_refine_ls_number_parameters 260
_refine_ls_number_reflns 3650
_refine_ls_number_restraints 25
_refine_ls_restrained_S_all 1.046
_refine_ls_R_factor_all 0.0417
_refine_ls_R_factor_gt 0.0353
_refine_ls_shift/su_max 0.001
_refine_ls_shift/su_mean 0.000
_refine_ls_structure_factor_coef Fsqd
_refine_ls_weighting_details 'w=1/[\s^2^(Fo^2^)+(0.0388P)^2^+2.8303P] where P=(Fo^2^+2Fc^2^)/3'
_refine_ls_weighting_scheme calc
_refine_ls_wR_factor_gt 0.0872
_refine_ls_wR_factor_ref 0.0909
_reflns_Friedel_coverage 0.000
_reflns_number_gt 3237
_reflns_number_total 3650
_reflns_threshold_expression 'I > 2\s(I)'
_cod_data_source_file d4cp00779d2.cif
_cod_data_source_block pn60_a
_cod_depositor_comments 'Adding full bibliography for 7248575--7248577.cif.'
_cod_original_cell_volume 1783.1(6)
_cod_database_code 7248576
_shelx_shelxl_version_number 2019/1
_shelx_space_group_comment
;
The symmetry employed for this shelxl refinement is uniquely defined
by the following loop, which should always be used as a source of
symmetry information in preference to the above space-group names.
They are only intended as comments.
;
_shelx_estimated_absorpt_t_max 0.861
_shelx_estimated_absorpt_t_min 0.334
_olex2_refinement_description
;
1. Fixed Uiso
 At 1.2 times of:
  All C(H) groups, All C(H,H) groups, All N(H) groups
 At 1.5 times of:
  All C(H,H,H) groups
2. Restrained distances
 O3-N3 \\sim O3A-N3
 with sigma of 0.02
 O5-N3 \\sim O5A-N3
 with sigma of 0.02
 Br1-C7 \\sim Br1-C7A
 with sigma of 0.02
 C1-C2 \\sim C1A-C2A
 with sigma of 0.02
 C1-C6 \\sim C1A-C6A
 with sigma of 0.02
 C1-C7 \\sim C1A-C7A
 with sigma of 0.02
 C2-C3 \\sim C2A-C3A
 with sigma of 0.02
 C2-C10 \\sim C2A-C10A
 with sigma of 0.02
 C3-C4 \\sim C3A-C4A
 with sigma of 0.02
 C4-C5 \\sim C4A-C5A
 with sigma of 0.02
 C5-C6 \\sim C5A-C6A
 with sigma of 0.02
 C7-C8 \\sim C7A-C8
 with sigma of 0.02
 C8-C9 \\sim C8-C9A
 with sigma of 0.02
 C9-C10 \\sim C9A-C10A
 with sigma of 0.02
 Br1-C1 \\sim Br1-C1A
 with sigma of 0.04
 C1-C3 \\sim C1A-C3A
 with sigma of 0.04
 C1-C5 \\sim C1A-C5A
 with sigma of 0.04
 C1-C8 \\sim C1A-C8
 with sigma of 0.04
 C1-C10 \\sim C1A-C10A
 with sigma of 0.04
 C2-C4 \\sim C2A-C4A
 with sigma of 0.04
 C2-C6 \\sim C2A-C6A
 with sigma of 0.04
 C2-C7 \\sim C2A-C7A
 with sigma of 0.04
 C2-C9 \\sim C2A-C9A
 with sigma of 0.04
 C3-C5 \\sim C3A-C5A
 with sigma of 0.04
 C3-C10 \\sim C3A-C10A
 with sigma of 0.04
 C4-C6 \\sim C4A-C6A
 with sigma of 0.04
 C6-C7 \\sim C6A-C7A
 with sigma of 0.04
 C8-C10 \\sim C8-C10A
 with sigma of 0.04
 C7-C8 \\sim C7-C8A
 with sigma of 0.02
 C8-C9 \\sim C8A-C9
 with sigma of 0.02
 C8-C11 \\sim C8A-C11
 with sigma of 0.02
 C8-C9A \\sim C8A-C9A
 with sigma of 0.02
 C8-C7A \\sim C8A-C7A
 with sigma of 0.02
3. Uiso/Uaniso restraints and constraints
Uanis(C11) = Uanis(C9)
Uanis(C1A) = Uanis(C10A)
Uanis(C12) = Uanis(C1A)
Uanis(C18) = Uanis(C10)
Uanis(C2A) = Uanis(C3A)
Uanis(C4A) = Uanis(C7A)
Uanis(C16) = Uanis(C6)
Uanis(C8) = Uanis(C8A)
Uanis(C12) = Uanis(C8)
Uanis(C4A) = Uanis(C5)
Uanis(C13) = Uanis(C9A)
Uanis(C14) = Uanis(C7)
Uanis(O5) = Uanis(O3A)
Uanis(C10A) = Uanis(C9A)
4. Others
 Fixed Sof: O3(0.5) O5(0.5) C1(0.5) C2(0.5) C3(0.5) H3(0.5) C4(0.5) H4(0.5)
 C5(0.5) H5(0.5) C6(0.5) H6(0.5) C7(0.5) C8(0.5) C9(0.5) H9(0.5) C10(0.5)
 H10(0.5) O5A(0.5) O3A(0.5) C6A(0.5) H6A(0.5) C5A(0.5) H5A(0.5) C4A(0.5)
 H4A(0.5) C3A(0.5) H3A(0.5) C2A(0.5) C10A(0.5) H10A(0.5) C9A(0.5) H9A(0.5)
 C1A(0.5) C7A(0.5) C8A(0.5)
5.a Secondary CH2 refined with riding coordinates:
 C16(H16A,H16B), C18(H18A,H18B), C19(H19A,H19B)
5.b Aromatic/amide H refined with riding coordinates:
 N2(H2), C3(H3), C4(H4), C5(H5), C6(H6), C9(H9), C10(H10), C14(H14), C6A(H6A),
 C5A(H5A), C4A(H4A), C3A(H3A), C10A(H10A), C9A(H9A)
5.c Idealised Me refined as rotating group:
 C17(H17A,H17B,H17C)
;
_olex2_submission_special_instructions 'No special instructions were received'

loop_
_space_group_symop_operation_xyz
'x, y, z'
'-x, y+1/2, -z+1/2'
'-x, -y, -z'
'x, -y-1/2, z-1/2'

loop_
_atom_site_label
_atom_site_type_symbol
_atom_site_fract_x
_atom_site_fract_y
_atom_site_fract_z
_atom_site_U_iso_or_equiv
_atom_site_adp_type
_atom_site_occupancy
_atom_site_site_symmetry_order
_atom_site_calc_flag
_atom_site_refinement_flags_posn
_atom_site_refinement_flags_adp
_atom_site_refinement_flags_occupancy
_atom_site_disorder_assembly
_atom_site_disorder_group
Br1 Br 0.56978(2) 0.90395(2) 0.93320(2) 0.02934(10) Uani 1 1 d D . . . .
O2 O 0.25202(14) 0.58917(14) 0.67927(16) 0.0250(4) Uani 1 1 d . . . . .
O3 O 0.1435(7) 0.6283(6) 0.2585(5) 0.0314(14) Uani 0.5 1 d D . P A 1
O4 O 0.37084(14) 0.57694(13) 0.83510(15) 0.0216(4) Uani 1 1 d . . . . .
O5 O 0.0929(9) 0.7610(10) 0.3531(12) 0.050(2) Uani 0.5 1 d D . P A 1
N2 N 0.42871(17) 0.84169(17) 0.56999(18) 0.0224(4) Uani 1 1 d . . . . .
H2 H 0.421756 0.889313 0.513554 0.027 Uiso 1 1 calc R U . . .
N3 N 0.15695(19) 0.6860(2) 0.3390(2) 0.0332(6) Uani 1 1 d D . . . .
C1 C 0.7277(13) 0.7284(11) 0.9672(16) 0.032(2) Uani 0.5 1 d D . P B 1
C2 C 0.7681(16) 0.6287(12) 0.932(2) 0.024(2) Uani 0.5 1 d D . P B 1
C3 C 0.8655(11) 0.5913(10) 0.9866(12) 0.027(2) Uani 0.5 1 d D . P B 1
H3 H 0.893528 0.524752 0.963208 0.032 Uiso 0.5 1 calc R U P B 1
C4 C 0.9199(7) 0.6477(6) 1.0714(7) 0.0261(18) Uani 0.5 1 d D . P B 1
H4 H 0.985515 0.620573 1.106703 0.031 Uiso 0.5 1 calc R U P B 1
C5 C 0.8799(7) 0.7466(7) 1.1080(8) 0.0217(11) Uani 0.5 1 d D . P B 1
H5 H 0.920440 0.786049 1.166428 0.026 Uiso 0.5 1 calc R U P B 1
C6 C 0.7824(10) 0.7883(11) 1.0606(13) 0.0303(6) Uani 0.5 1 d D . P B 1
H6 H 0.753594 0.852874 1.088646 0.036 Uiso 0.5 1 calc R U P B 1
C7 C 0.6349(11) 0.7696(9) 0.9012(14) 0.0208(5) Uani 0.5 1 d D . P B 1
C8 C 0.5838(12) 0.7048(10) 0.8060(12) 0.0195(3) Uani 0.5 1 d D . P B 2
C9 C 0.6206(4) 0.6116(4) 0.7961(5) 0.0169(4) Uani 0.5 1 d D . P B 1
H9 H 0.578556 0.569521 0.741367 0.020 Uiso 0.5 1 calc R U P B 1
C10 C 0.7070(6) 0.5618(6) 0.8463(7) 0.0244(5) Uani 0.5 1 d D . P B 1
H10 H 0.726549 0.490725 0.828266 0.029 Uiso 0.5 1 calc R U P B 1
C11 C 0.49942(18) 0.75051(18) 0.7222(2) 0.0169(4) Uani 1 1 d D . . . .
C12 C 0.39515(19) 0.70718(19) 0.6876(2) 0.0195(3) Uani 1 1 d . . . . .
C13 C 0.35342(19) 0.76792(19) 0.5925(2) 0.0195(3) Uani 1 1 d . . . . .
C14 C 0.5171(2) 0.83223(19) 0.6469(2) 0.0208(5) Uani 1 1 d . . . . .
H14 H 0.580119 0.875143 0.647681 0.025 Uiso 1 1 calc R U . . .
C15 C 0.34107(19) 0.61941(19) 0.7425(2) 0.0182(5) Uani 1 1 d . . . . .
C16 C 0.1893(2) 0.5036(2) 0.7265(2) 0.0303(6) Uani 1 1 d . . . . .
H16A H 0.164537 0.523883 0.803771 0.036 Uiso 1 1 calc R U . . .
H16B H 0.232996 0.437703 0.735737 0.036 Uiso 1 1 calc R U . . .
C17 C 0.0945(2) 0.4861(3) 0.6399(3) 0.0383(7) Uani 1 1 d . . . . .
H17A H 0.120354 0.469581 0.563027 0.057 Uiso 1 1 calc R U . . .
H17B H 0.050332 0.550894 0.634403 0.057 Uiso 1 1 calc R U . . .
H17C H 0.051091 0.426453 0.665938 0.057 Uiso 1 1 calc R U . . .
C18 C 0.2488(2) 0.7653(2) 0.5198(2) 0.0244(5) Uani 1 1 d . . . . .
H18A H 0.235081 0.835829 0.482754 0.029 Uiso 1 1 calc R U . . .
H18B H 0.189127 0.749696 0.570220 0.029 Uiso 1 1 calc R U . . .
C19 C 0.2532(2) 0.6799(2) 0.4260(2) 0.0245(5) Uani 1 1 d . . . . .
H19A H 0.319903 0.688974 0.384416 0.029 Uiso 1 1 calc R U . . .
H19B H 0.255684 0.608630 0.463276 0.029 Uiso 1 1 calc R U . . .
O5A O 0.0996(11) 0.7595(8) 0.3257(11) 0.065(4) Uani 0.5 1 d D . P A 2
O3A O 0.1483(8) 0.5970(7) 0.2843(7) 0.050(2) Uani 0.5 1 d D . P A 2
C6A C 0.7708(10) 0.8038(9) 1.0567(12) 0.032(2) Uani 0.5 1 d D . P B 2
H6A H 0.738101 0.870211 1.072856 0.039 Uiso 0.5 1 calc R U P B 2
C5A C 0.8614(6) 0.7740(7) 1.1228(8) 0.0287(19) Uani 0.5 1 d D . P B 2
H5A H 0.888040 0.815909 1.187469 0.034 Uiso 0.5 1 calc R U P B 2
C4A C 0.9144(7) 0.6792(7) 1.0921(7) 0.0217(11) Uani 0.5 1 d D . P B 2
H4A H 0.982034 0.661433 1.130596 0.026 Uiso 0.5 1 calc R U P B 2
C3A C 0.8699(11) 0.6138(11) 1.0087(13) 0.028(2) Uani 0.5 1 d D . P B 2
H3A H 0.905339 0.549082 0.991662 0.033 Uiso 0.5 1 calc R U P B 2
C2A C 0.7709(18) 0.6400(16) 0.946(2) 0.028(2) Uani 0.5 1 d D . P B 2
C10A C 0.7213(5) 0.5754(6) 0.8588(6) 0.0195(3) Uani 0.5 1 d D . P B 2
H10A H 0.755385 0.508019 0.852415 0.023 Uiso 0.5 1 calc R U P B 2
C9A C 0.6329(5) 0.5884(4) 0.7794(5) 0.0195(3) Uani 0.5 1 d D . P B 2
H9A H 0.606617 0.539077 0.721334 0.023 Uiso 0.5 1 calc R U P B 2
C1A C 0.7230(13) 0.7390(12) 0.9644(16) 0.0195(3) Uani 0.5 1 d D . P B 2
C7A C 0.6271(10) 0.7674(10) 0.8942(13) 0.0217(11) Uani 0.5 1 d D . P B 2
C8A C 0.5827(12) 0.7132(10) 0.8107(12) 0.0195(3) Uani 0.5 1 d D . P B 1

loop_
_atom_site_aniso_label
_atom_site_aniso_U_11
_atom_site_aniso_U_22
_atom_site_aniso_U_33
_atom_site_aniso_U_23
_atom_site_aniso_U_13
_atom_site_aniso_U_12
Br1 0.04066(18) 0.02493(16) 0.02167(15) -0.00494(10) -0.00365(11) 0.00078(11)
O2 0.0224(9) 0.0311(10) 0.0206(9) 0.0055(7) -0.0045(7) -0.0089(7)
O3 0.026(3) 0.052(4) 0.014(3) -0.007(2) -0.012(2) 0.011(3)
O4 0.0266(9) 0.0219(9) 0.0159(8) 0.0012(7) -0.0022(7) 0.0001(7)
O5 0.034(2) 0.074(5) 0.038(4) -0.020(3) -0.024(2) 0.016(3)
N2 0.0259(11) 0.0186(10) 0.0218(11) 0.0050(8) -0.0059(8) -0.0023(8)
N3 0.0231(12) 0.0538(17) 0.0222(12) 0.0021(12) -0.0014(9) -0.0123(11)
C1 0.019(3) 0.054(6) 0.023(3) 0.024(4) -0.007(2) -0.012(3)
C2 0.023(4) 0.024(5) 0.025(8) 0.013(3) 0.006(3) 0.003(3)
C3 0.026(4) 0.032(5) 0.022(6) -0.001(3) -0.002(3) -0.004(3)
C4 0.027(3) 0.023(4) 0.027(4) 0.000(3) 0.000(3) 0.004(3)
C5 0.017(2) 0.029(3) 0.019(2) 0.0010(18) -0.0033(15) -0.0008(18)
C6 0.0282(14) 0.0347(15) 0.0277(14) 0.0060(11) -0.0015(11) -0.0123(11)
C7 0.0224(12) 0.0190(11) 0.0201(12) 0.0001(9) -0.0043(9) -0.0037(9)
C8 0.0207(7) 0.0203(8) 0.0171(7) 0.0009(6) -0.0027(5) -0.0005(6)
C9 0.0194(10) 0.0155(10) 0.0153(10) -0.0042(8) -0.0024(8) 0.0023(8)
C10 0.0231(12) 0.0263(13) 0.0231(12) 0.0010(9) -0.0043(9) 0.0023(9)
C11 0.0194(10) 0.0155(10) 0.0153(10) -0.0042(8) -0.0024(8) 0.0023(8)
C12 0.0207(7) 0.0203(8) 0.0171(7) 0.0009(6) -0.0027(5) -0.0005(6)
C13 0.0207(7) 0.0203(8) 0.0171(7) 0.0009(6) -0.0027(5) -0.0005(6)
C14 0.0224(12) 0.0190(11) 0.0201(12) 0.0001(9) -0.0043(9) -0.0037(9)
C15 0.0191(11) 0.0196(12) 0.0157(11) -0.0048(9) 0.0001(9) 0.0016(9)
C16 0.0282(14) 0.0347(15) 0.0277(14) 0.0060(11) -0.0015(11) -0.0123(11)
C17 0.0296(15) 0.0471(18) 0.0373(17) 0.0022(14) -0.0049(12) -0.0152(13)
C18 0.0231(12) 0.0263(13) 0.0231(12) 0.0010(9) -0.0043(9) 0.0023(9)
C19 0.0224(12) 0.0313(14) 0.0190(12) 0.0009(10) -0.0050(10) -0.0028(10)
O5A 0.083(6) 0.038(4) 0.065(8) 0.015(4) -0.057(5) -0.012(4)
O3A 0.034(2) 0.074(5) 0.038(4) -0.020(3) -0.024(2) 0.016(3)
C6A 0.031(4) 0.039(5) 0.024(3) 0.012(3) -0.016(3) -0.001(3)
C5A 0.024(4) 0.037(5) 0.025(3) -0.004(3) -0.003(3) -0.002(3)
C4A 0.017(2) 0.029(3) 0.019(2) 0.0010(18) -0.0033(15) -0.0008(18)
C3A 0.023(4) 0.041(5) 0.018(4) 0.001(3) -0.004(3) 0.000(3)
C2A 0.023(4) 0.041(5) 0.018(4) 0.001(3) -0.004(3) 0.000(3)
C10A 0.0207(7) 0.0203(8) 0.0171(7) 0.0009(6) -0.0027(5) -0.0005(6)
C9A 0.0207(7) 0.0203(8) 0.0171(7) 0.0009(6) -0.0027(5) -0.0005(6)
C1A 0.0207(7) 0.0203(8) 0.0171(7) 0.0009(6) -0.0027(5) -0.0005(6)
C7A 0.017(2) 0.029(3) 0.019(2) 0.0010(18) -0.0033(15) -0.0008(18)
C8A 0.0207(7) 0.0203(8) 0.0171(7) 0.0009(6) -0.0027(5) -0.0005(6)

loop_
_atom_type_symbol
_atom_type_description
_atom_type_scat_dispersion_real
_atom_type_scat_dispersion_imag
_atom_type_scat_source
C C 0.0033 0.0016 'International Tables Vol C Tables 4.2.6.8 and 6.1.1.4'
H H 0.0000 0.0000 'International Tables Vol C Tables 4.2.6.8 and 6.1.1.4'
Br Br -0.2901 2.4595 'International Tables Vol C Tables 4.2.6.8 and 6.1.1.4'
N N 0.0061 0.0033 'International Tables Vol C Tables 4.2.6.8 and 6.1.1.4'
O O 0.0106 0.0060 'International Tables Vol C Tables 4.2.6.8 and 6.1.1.4'

loop_
_exptl_crystal_face_index_h
_exptl_crystal_face_index_k
_exptl_crystal_face_index_l
_exptl_crystal_face_perp_dist
1.00 -1.00 -1.00 0.1960
0.00 0.00 -1.00 0.2980
-1.00 -1.00 0.00 0.0210
1.00 1.00 0.00 0.0330
1.00 -1.00 0.00 0.0220
-1.00 1.00 0.00 0.0510
0.00 0.00 1.00 0.2950

loop_
_geom_angle_atom_site_label_1
_geom_angle_atom_site_label_2
_geom_angle_atom_site_label_3
_geom_angle
_geom_angle_site_symmetry_1
_geom_angle_site_symmetry_3
_geom_angle_publ_flag
C15 O2 C16 117.0(2) . . ?
C13 N2 H2 124.6 . . ?
C13 N2 C14 110.8(2) . . ?
C14 N2 H2 124.6 . . ?
O3 N3 O5 120.3(7) . . ?
O3 N3 C19 123.6(4) . . ?
O5 N3 C19 116.0(6) . . ?
O5A N3 C19 125.2(6) . . ?
O5A N3 O3A 126.3(7) . . ?
O3A N3 C19 108.5(4) . . ?
C2 C1 C6 120.8(8) . . ?
C2 C1 C7 117.1(9) . . ?
C7 C1 C6 122.0(9) . . ?
C1 C2 C10 121.2(9) . . ?
C3 C2 C1 118.6(7) . . ?
C3 C2 C10 120.1(7) . . ?
C2 C3 H3 119.2 . . ?
C4 C3 C2 121.6(7) . . ?
C4 C3 H3 119.2 . . ?
C3 C4 H4 119.8 . . ?
C3 C4 C5 120.3(7) . . ?
C5 C4 H4 119.8 . . ?
C4 C5 H5 119.1 . . ?
C6 C5 C4 121.8(8) . . ?
C6 C5 H5 119.1 . . ?
C1 C6 H6 121.6 . . ?
C5 C6 C1 116.8(10) . . ?
C5 C6 H6 121.6 . . ?
C1 C7 Br1 123.4(8) . . ?
C8A C7 Br1 114.2(7) . . ?
C8A C7 C1 122.3(9) . . ?
C11 C8 C9A 118.9(7) . . ?
C7A C8 C11 119.0(8) . . ?
C7A C8 C9A 121.6(8) . . ?
C10 C9 H9 114.6 . . ?
C10 C9 C8A 130.7(6) . . ?
C8A C9 H9 114.6 . . ?
C2 C10 H10 123.6 . . ?
C9 C10 C2 112.8(7) . . ?
C9 C10 H10 123.6 . . ?
C12 C11 C8 128.1(7) . . ?
C12 C11 C8A 130.5(7) . . ?
C14 C11 C8 124.0(7) . . ?
C14 C11 C12 106.8(2) . . ?
C14 C11 C8A 122.4(7) . . ?
C11 C12 C15 126.9(2) . . ?
C13 C12 C11 106.9(2) . . ?
C13 C12 C15 126.1(2) . . ?
N2 C13 C12 107.1(2) . . ?
N2 C13 C18 119.7(2) . . ?
C12 C13 C18 133.2(2) . . ?
N2 C14 H14 125.8 . . ?
C11 C14 N2 108.4(2) . . ?
C11 C14 H14 125.8 . . ?
O2 C15 C12 111.7(2) . . ?
O4 C15 O2 122.6(2) . . ?
O4 C15 C12 125.6(2) . . ?
O2 C16 H16A 110.5 . . ?
O2 C16 H16B 110.5 . . ?
O2 C16 C17 106.2(2) . . ?
H16A C16 H16B 108.7 . . ?
C17 C16 H16A 110.5 . . ?
C17 C16 H16B 110.5 . . ?
C16 C17 H17A 109.5 . . ?
C16 C17 H17B 109.5 . . ?
C16 C17 H17C 109.5 . . ?
H17A C17 H17B 109.5 . . ?
H17A C17 H17C 109.5 . . ?
H17B C17 H17C 109.5 . . ?
C13 C18 H18A 109.7 . . ?
C13 C18 H18B 109.7 . . ?
C13 C18 C19 109.7(2) . . ?
H18A C18 H18B 108.2 . . ?
C19 C18 H18A 109.7 . . ?
C19 C18 H18B 109.7 . . ?
N3 C19 C18 111.5(2) . . ?
N3 C19 H19A 109.3 . . ?
N3 C19 H19B 109.3 . . ?
C18 C19 H19A 109.3 . . ?
C18 C19 H19B 109.3 . . ?
H19A C19 H19B 108.0 . . ?
C5A C6A H6A 118.6 . . ?
C5A C6A C1A 122.8(8) . . ?
C1A C6A H6A 118.6 . . ?
C6A C5A H5A 120.9 . . ?
C6A C5A C4A 118.2(7) . . ?
C4A C5A H5A 120.9 . . ?
C5A C4A H4A 119.7 . . ?
C3A C4A C5A 120.6(8) . . ?
C3A C4A H4A 119.7 . . ?
C4A C3A H3A 119.4 . . ?
C4A C3A C2A 121.3(9) . . ?
C2A C3A H3A 119.4 . . ?
C10A C2A C3A 123.7(10) . . ?
C10A C2A C1A 116.8(9) . . ?
C1A C2A C3A 119.3(9) . . ?
C2A C10A H10A 113.1 . . ?
C9A C10A C2A 133.9(8) . . ?
C9A C10A H10A 113.1 . . ?
C8 C9A H9A 127.0 . . ?
C10A C9A C8 105.9(6) . . ?
C10A C9A H9A 127.0 . . ?
C6A C1A C7A 124.2(8) . . ?
C2A C1A C6A 117.1(8) . . ?
C2A C1A C7A 118.7(8) . . ?
C8 C7A Br1 123.5(7) . . ?
C8 C7A C1A 123.0(9) . . ?
C1A C7A Br1 113.5(7) . . ?
C7 C8A C11 128.8(9) . . ?
C9 C8A C7 114.7(8) . . ?
C9 C8A C11 116.2(8) . . ?

loop_
_geom_bond_atom_site_label_1
_geom_bond_atom_site_label_2
_geom_bond_distance
_geom_bond_site_symmetry_2
_geom_bond_publ_flag
Br1 C7 1.914(9) . ?
Br1 C7A 1.918(10) . ?
O2 C15 1.338(3) . ?
O2 C16 1.452(3) . ?
O3 N3 1.175(7) . ?
O4 C15 1.223(3) . ?
O5 N3 1.250(9) . ?
N2 H2 0.8800 . ?
N2 C13 1.353(3) . ?
N2 C14 1.368(3) . ?
N3 C19 1.509(3) . ?
N3 O5A 1.169(9) . ?
N3 O3A 1.279(8) . ?
C1 C2 1.416(10) . ?
C1 C6 1.441(10) . ?
C1 C7 1.434(9) . ?
C2 C3 1.407(9) . ?
C2 C10 1.465(10) . ?
C3 H3 0.9500 . ?
C3 C4 1.346(10) . ?
C4 H4 0.9500 . ?
C4 C5 1.410(9) . ?
C5 H5 0.9500 . ?
C5 C6 1.398(11) . ?
C6 H6 0.9500 . ?
C7 C8A 1.380(15) . ?
C8 C11 1.490(10) . ?
C8 C9A 1.617(12) . ?
C8 C7A 1.362(15) . ?
C9 H9 0.9500 . ?
C9 C10 1.339(8) . ?
C9 C8A 1.371(11) . ?
C10 H10 0.9500 . ?
C11 C12 1.438(3) . ?
C11 C14 1.367(3) . ?
C11 C8A 1.477(10) . ?
C12 C13 1.401(3) . ?
C12 C15 1.454(3) . ?
C13 C18 1.499(3) . ?
C14 H14 0.9500 . ?
C16 H16A 0.9900 . ?
C16 H16B 0.9900 . ?
C16 C17 1.507(4) . ?
C17 H17A 0.9800 . ?
C17 H17B 0.9800 . ?
C17 H17C 0.9800 . ?
C18 H18A 0.9900 . ?
C18 H18B 0.9900 . ?
C18 C19 1.521(4) . ?
C19 H19A 0.9900 . ?
C19 H19B 0.9900 . ?
C6A H6A 0.9500 . ?
C6A C5A 1.368(9) . ?
C6A C1A 1.430(9) . ?
C5A H5A 0.9500 . ?
C5A C4A 1.414(10) . ?
C4A H4A 0.9500 . ?
C4A C3A 1.350(10) . ?
C3A H3A 0.9500 . ?
C3A C2A 1.424(10) . ?
C2A C10A 1.396(10) . ?
C2A C1A 1.398(11) . ?
C10A H10A 0.9500 . ?
C10A C9A 1.391(7) . ?
C9A H9A 0.9500 . ?
C1A C7A 1.439(9) . ?

loop_
_geom_torsion_atom_site_label_1
_geom_torsion_atom_site_label_2
_geom_torsion_atom_site_label_3
_geom_torsion_atom_site_label_4
_geom_torsion
_geom_torsion_site_symmetry_1
_geom_torsion_site_symmetry_2
_geom_torsion_site_symmetry_3
_geom_torsion_site_symmetry_4
_geom_torsion_publ_flag
Br1 C7 C8A C9 -172.5(11) . . . . ?
Br1 C7 C8A C11 14(3) . . . . ?
O3 N3 C19 C18 179.6(5) . . . . ?
O5 N3 C19 C18 3.4(9) . . . . ?
N2 C13 C18 C19 98.5(3) . . . . ?
C1 C2 C3 C4 0(3) . . . . ?
C1 C2 C10 C9 9(3) . . . . ?
C1 C7 C8A C9 6(3) . . . . ?
C1 C7 C8A C11 -168.4(18) . . . . ?
C2 C1 C6 C5 4(3) . . . . ?
C2 C1 C7 Br1 -178.9(19) . . . . ?
C2 C1 C7 C8A 3(3) . . . . ?
C2 C3 C4 C5 0.1(18) . . . . ?
C3 C2 C10 C9 -175.5(14) . . . . ?
C3 C4 C5 C6 1.7(17) . . . . ?
C4 C5 C6 C1 -4(2) . . . . ?
C6 C1 C2 C3 -3(3) . . . . ?
C6 C1 C2 C10 173(2) . . . . ?
C6 C1 C7 Br1 -3(3) . . . . ?
C6 C1 C7 C8A 179.3(19) . . . . ?
C7 C1 C2 C3 173.4(18) . . . . ?
C7 C1 C2 C10 -11(4) . . . . ?
C7 C1 C6 C5 -171.6(18) . . . . ?
C8 C11 C12 C13 -169.5(7) . . . . ?
C8 C11 C12 C15 12.3(8) . . . . ?
C8 C11 C14 N2 169.8(6) . . . . ?
C10 C2 C3 C4 -175(2) . . . . ?
C10 C9 C8A C7 -8(2) . . . . ?
C10 C9 C8A C11 166.4(9) . . . . ?
C11 C8 C9A C10A 169.6(11) . . . . ?
C11 C8 C7A Br1 11(2) . . . . ?
C11 C8 C7A C1A -166.9(18) . . . . ?
C11 C12 C13 N2 1.1(3) . . . . ?
C11 C12 C13 C18 -178.2(3) . . . . ?
C11 C12 C15 O2 -171.2(2) . . . . ?
C11 C12 C15 O4 9.0(4) . . . . ?
C12 C11 C14 N2 1.0(3) . . . . ?
C12 C11 C8A C7 -127.9(17) . . . . ?
C12 C11 C8A C9 58.2(16) . . . . ?
C12 C13 C18 C19 -82.3(3) . . . . ?
C13 N2 C14 C11 -0.3(3) . . . . ?
C13 C12 C15 O2 10.9(3) . . . . ?
C13 C12 C15 O4 -168.8(2) . . . . ?
C13 C18 C19 N3 -171.0(2) . . . . ?
C14 N2 C13 C12 -0.5(3) . . . . ?
C14 N2 C13 C18 178.9(2) . . . . ?
C14 C11 C12 C13 -1.3(3) . . . . ?
C14 C11 C12 C15 -179.4(2) . . . . ?
C14 C11 C8A C7 60(2) . . . . ?
C14 C11 C8A C9 -114.2(11) . . . . ?
C15 O2 C16 C17 179.6(2) . . . . ?
C15 C12 C13 N2 179.3(2) . . . . ?
C15 C12 C13 C18 0.0(4) . . . . ?
C16 O2 C15 O4 1.2(3) . . . . ?
C16 O2 C15 C12 -178.6(2) . . . . ?
O5A N3 C19 C18 17.5(9) . . . . ?
O3A N3 C19 C18 -161.5(5) . . . . ?
C6A C5A C4A C3A -7.5(16) . . . . ?
C6A C1A C7A Br1 2(3) . . . . ?
C6A C1A C7A C8 179(2) . . . . ?
C5A C6A C1A C2A 2(3) . . . . ?
C5A C6A C1A C7A 179.3(19) . . . . ?
C5A C4A C3A C2A 3(2) . . . . ?
C4A C3A C2A C10A 180(3) . . . . ?
C4A C3A C2A C1A 5(3) . . . . ?
C3A C2A C10A C9A -172.5(14) . . . . ?
C3A C2A C1A C6A -7(4) . . . . ?
C3A C2A C1A C7A 176(2) . . . . ?
C2A C10A C9A C8 -2(3) . . . . ?
C2A C1A C7A Br1 179(2) . . . . ?
C2A C1A C7A C8 -4(4) . . . . ?
C10A C2A C1A C6A 177(2) . . . . ?
C10A C2A C1A C7A 0(4) . . . . ?
C9A C8 C11 C12 59.8(15) . . . . ?
C9A C8 C11 C14 -106.5(11) . . . . ?
C9A C8 C7A Br1 -177.9(11) . . . . ?
C9A C8 C7A C1A 4(3) . . . . ?
C1A C6A C5A C4A 5(2) . . . . ?
C1A C2A C10A C9A 3(4) . . . . ?
C7A C8 C11 C12 -128.5(14) . . . . ?
C7A C8 C11 C14 65.1(18) . . . . ?
C7A C8 C9A C10A -1.8(19) . . . . ?
C8A C9 C10 C2 1(2) . . . . ?
C8A C11 C12 C13 -174.6(7) . . . . ?
C8A C11 C12 C15 7.3(8) . . . . ?
C8A C11 C14 N2 174.9(6) . . . . ?
